data_4129229
loop_
_publ_author_name
'Jenkins, David M.'
'Peters, Jonas C.'

_publ_section_title
;
 Spin-state tuning at pseudotetrahedral d(7) ions: examining the
 structural and magnetic phenomena of four-coordinate [BP3]CoII-X systems.
;
_journal_issue 19
_journal_name_full 'Journal of the American Chemical Society'
_journal_page_first 7148
_journal_page_last 7165
_journal_paper_doi 10.1021/ja045310m
_journal_volume 127
_journal_year 2005
_chemical_formula_sum 'C55 H54 B Co O P3'
_chemical_formula_weight 893.63
_chemical_name_common '[PhBP3]CoO(4-tBu-Ph)'
_space_group_IT_number 88
_space_group_name_Hall '-I 4ad'
_space_group_name_H-M_alt 'I 41/a :2'
_symmetry_cell_setting tetragonal
_symmetry_space_group_name_H-M 'I 41/a :2'
_atom_sites_solution_hydrogens geom
_atom_sites_solution_primary direct
_atom_sites_solution_secondary difmap
_audit_creation_method SHELXL-97
_cell_angle_alpha 90.00
_cell_angle_beta 90.00
_cell_angle_gamma 90.00
_cell_formula_units_Z 16
_cell_length_a 38.2238(8)
_cell_length_b 38.2238(8)
_cell_length_c 12.4091(5)
_cell_measurement_reflns_used 27451
_cell_measurement_temperature 98(2)
_cell_measurement_theta_max 22.91
_cell_measurement_theta_min 2.29
_cell_volume 18130.4(9)
_computing_cell_refinement 'Bruker SAINT v6.022'
_computing_data_collection 'Bruker SMART v5.054'
_computing_data_reduction 'Bruker SAINT v6.022'
_computing_molecular_graphics 'Bruker SHELXTL'
_computing_publication_material 'Bruker SHELXTL'
_computing_structure_refinement 'SHELXL-97 (Sheldrick, 1997)'
_computing_structure_solution 'SHELXS-97 (Sheldrick, 1990)'
_diffrn_ambient_temperature 98(2)
_diffrn_measured_fraction_theta_full 0.883
_diffrn_measured_fraction_theta_max 0.883
_diffrn_measurement_device_type 'Bruker SMART 1000'
_diffrn_measurement_method '\w scans at 7 \f settings'
_diffrn_radiation_monochromator graphite
_diffrn_radiation_source 'normal-focus sealed tube'
_diffrn_radiation_type MoK\a
_diffrn_radiation_wavelength 0.71073
_diffrn_reflns_av_R_equivalents 0.0769
_diffrn_reflns_av_sigmaI/netI 0.0438
_diffrn_reflns_limit_h_max 41
_diffrn_reflns_limit_h_min -41
_diffrn_reflns_limit_k_max 42
_diffrn_reflns_limit_k_min -42
_diffrn_reflns_limit_l_max 13
_diffrn_reflns_limit_l_min -12
_diffrn_reflns_number 99401
_diffrn_reflns_theta_full 23.70
_diffrn_reflns_theta_max 23.70
_diffrn_reflns_theta_min 1.51
_exptl_absorpt_coefficient_mu 0.525
_exptl_absorpt_correction_T_max 0.8933
_exptl_absorpt_correction_T_min 0.8459
_exptl_absorpt_correction_type none
_exptl_crystal_colour Red
_exptl_crystal_density_diffrn 1.310
_exptl_crystal_density_method 'not measured'
_exptl_crystal_description Fragment
_exptl_crystal_F_000 7504
_exptl_crystal_size_max 0.33
_exptl_crystal_size_mid 0.25
_exptl_crystal_size_min 0.22
_refine_diff_density_max 0.824
_refine_diff_density_min -0.555
_refine_diff_density_rms 0.070
_refine_ls_extinction_method none
_refine_ls_goodness_of_fit_ref 3.011
_refine_ls_hydrogen_treatment Riding
_refine_ls_matrix_type 'Full matrix'
_refine_ls_number_parameters 519
_refine_ls_number_reflns 6071
_refine_ls_number_restraints 32
_refine_ls_restrained_S_all 3.031
_refine_ls_R_factor_all 0.0970
_refine_ls_R_factor_gt 0.0560
_refine_ls_shift/su_max 0.000
_refine_ls_shift/su_mean 0.000
_refine_ls_structure_factor_coef Fsqd
_refine_ls_weighting_details w=1/s^2^(Fo^2^)
_refine_ls_weighting_scheme sigma
_refine_ls_wR_factor_gt 0.0808
_refine_ls_wR_factor_ref 0.0837
_reflns_number_gt 4119
_reflns_number_total 6071
_reflns_threshold_expression >2sigma(I)
_cod_data_source_file ja045310msi20050202_055548.cif
_cod_data_source_block dmj19
_cod_depositor_comments
;
The following automatic conversions were performed:

data item '_refine_ls_weighting_scheme' value 'Sigma' was changed to
'sigma' in accordance with the
/home/saulius/struct/COD-crude-data/automatic-downloads/DataCite-retrospective/ACS/depositions/lib/dictionaries/cif_core.dic
dictionary named 'cif_core.dic' version 2.4.2 last updated on
2011-04-26.

data item '_symmetry_cell_setting' value 'Tetragonal' was changed to
'tetragonal' in accordance with the
/home/saulius/struct/COD-crude-data/automatic-downloads/DataCite-retrospective/ACS/depositions/lib/dictionaries/cif_core.dic
dictionary named 'cif_core.dic' version 2.4.2 last updated on
2011-04-26.

data item '_atom_sites_solution_primary' value 'Direct methods' was
changed to 'direct'.

data item '_atom_sites_solution_secondary' value 'Difference Fourier
map' was changed to 'difmap'.

data item '_atom_sites_solution_hydrogens' value 'Geometric
positions' was changed to 'geom'.

Automatic conversion script
Id: cif_fix_values 6909 2019-04-08 15:41:33Z antanas 
;
_cod_original_sg_symbol_H-M I4(1)/a
_cod_database_code 4129229

loop_
_symmetry_equiv_pos_as_xyz
'x, y, z'
'-x+1/2, -y, z+1/2'
'-y+3/4, x+1/4, z+1/4'
'y+3/4, -x+3/4, z+3/4'
'x+1/2, y+1/2, z+1/2'
'-x+1, -y+1/2, z+1'
'-y+5/4, x+3/4, z+3/4'
'y+5/4, -x+5/4, z+5/4'
'-x, -y, -z'
'x-1/2, y, -z-1/2'
'y-3/4, -x-1/4, -z-1/4'
'-y-3/4, x-3/4, -z-3/4'
'-x+1/2, -y+1/2, -z+1/2'
'x, y+1/2, -z'
'y-1/4, -x+1/4, -z+1/4'
'-y-1/4, x-1/4, -z-1/4'

loop_
_atom_site_label
_atom_site_type_symbol
_atom_site_fract_x
_atom_site_fract_y
_atom_site_fract_z
_atom_site_U_iso_or_equiv
_atom_site_adp_type
_atom_site_occupancy
_atom_site_symmetry_multiplicity
_atom_site_calc_flag
_atom_site_refinement_flags
_atom_site_disorder_assembly
_atom_site_disorder_group
Co Co 0.399846(15) 0.086952(14) 0.09800(4) 0.03769(19) Uani 1 1 d . . .
P1 P 0.42610(3) 0.09405(3) 0.25851(9) 0.0374(3) Uani 1 1 d . A .
P2 P 0.36261(3) 0.04546(3) 0.16776(9) 0.0344(3) Uani 1 1 d . A .
P3 P 0.44137(3) 0.04977(3) 0.04577(9) 0.0362(3) Uani 1 1 d . A .
B B 0.42944(12) 0.01795(12) 0.2573(4) 0.0312(13) Uani 1 1 d . A .
C1 C 0.44190(9) -0.01543(10) 0.3287(3) 0.0272(10) Uani 1 1 d . . .
C2 C 0.45725(10) -0.01377(11) 0.4292(3) 0.0357(11) Uani 1 1 d . . .
H2 H 0.4624 0.0086 0.4583 0.043 Uiso 1 1 calc R . .
C3 C 0.46557(11) -0.04298(13) 0.4898(3) 0.0421(12) Uani 1 1 d . . .
H3 H 0.4760 -0.0403 0.5588 0.051 Uiso 1 1 calc R . .
C4 C 0.45896(10) -0.07551(12) 0.4510(4) 0.0415(12) Uani 1 1 d . . .
H4 H 0.4645 -0.0957 0.4925 0.050 Uiso 1 1 calc R . .
C5 C 0.44428(12) -0.07862(12) 0.3515(4) 0.0623(15) Uani 1 1 d . . .
H5 H 0.4397 -0.1012 0.3226 0.075 Uiso 1 1 calc R . .
C6 C 0.43609(12) -0.04929(12) 0.2928(4) 0.0589(15) Uani 1 1 d . . .
H6 H 0.4259 -0.0524 0.2237 0.071 Uiso 1 1 calc R . .
C7 C 0.44830(10) 0.05480(9) 0.2996(3) 0.0328(11) Uani 1 1 d . . .
H7A H 0.4726 0.0555 0.2720 0.039 Uiso 1 1 calc R A .
H7B H 0.4495 0.0544 0.3793 0.039 Uiso 1 1 calc R . .
C8 C 0.44125(9) 0.01112(9) 0.1295(3) 0.0294(11) Uani 1 1 d . . .
H8A H 0.4251 -0.0062 0.0974 0.035 Uiso 1 1 calc R A .
H8B H 0.4650 0.0008 0.1289 0.035 Uiso 1 1 calc R . .
C9 C 0.38589(9) 0.02000(9) 0.2672(3) 0.0276(10) Uani 1 1 d . . .
H9A H 0.3801 0.0296 0.3391 0.033 Uiso 1 1 calc R A .
H9B H 0.3767 -0.0042 0.2645 0.033 Uiso 1 1 calc R . .
C10 C 0.45668(11) 0.12998(11) 0.2711(3) 0.0398(12) Uani 1 1 d . . .
C11 C 0.48972(13) 0.12635(12) 0.3136(4) 0.0636(16) Uani 1 1 d . A .
H11 H 0.4974 0.1039 0.3363 0.076 Uiso 1 1 calc R . .
C12 C 0.51210(13) 0.15469(15) 0.3242(4) 0.0810(18) Uani 1 1 d . . .
H12 H 0.5346 0.1516 0.3553 0.097 Uiso 1 1 calc R A .
C13 C 0.50186(14) 0.18721(14) 0.2900(4) 0.0768(18) Uani 1 1 d . A .
H13 H 0.5171 0.2067 0.2969 0.092 Uiso 1 1 calc R . .
C14 C 0.46925(15) 0.19123(13) 0.2457(4) 0.0820(18) Uani 1 1 d . . .
H14 H 0.4619 0.2136 0.2215 0.098 Uiso 1 1 calc R A .
C15 C 0.44708(12) 0.16296(13) 0.2362(4) 0.0612(15) Uani 1 1 d . A .
H15 H 0.4246 0.1662 0.2048 0.073 Uiso 1 1 calc R . .
C16 C 0.39429(10) 0.10439(11) 0.3637(3) 0.0326(11) Uani 1 1 d . . .
C17 C 0.39183(12) 0.08577(11) 0.4596(4) 0.0429(12) Uani 1 1 d . A .
H17 H 0.4076 0.0670 0.4731 0.052 Uiso 1 1 calc R . .
C18 C 0.36662(12) 0.09426(11) 0.5360(3) 0.0468(13) Uani 1 1 d . . .
H18 H 0.3650 0.0811 0.6007 0.056 Uiso 1 1 calc R A .
C19 C 0.34392(11) 0.12171(12) 0.5183(4) 0.0453(13) Uani 1 1 d . A .
H19 H 0.3269 0.1276 0.5712 0.054 Uiso 1 1 calc R . .
C20 C 0.34594(11) 0.14061(11) 0.4232(4) 0.0446(12) Uani 1 1 d . . .
H20 H 0.3304 0.1596 0.4104 0.054 Uiso 1 1 calc R A .
C21 C 0.37092(11) 0.13159(11) 0.3467(3) 0.0377(12) Uani 1 1 d . A .
H21 H 0.3720 0.1444 0.2811 0.045 Uiso 1 1 calc R . .
C22 C 0.32284(10) 0.06109(11) 0.2316(3) 0.0331(11) Uani 1 1 d . . .
C23 C 0.30481(11) 0.04025(11) 0.3048(3) 0.0386(12) Uani 1 1 d . A .
H23 H 0.3140 0.0181 0.3245 0.046 Uiso 1 1 calc R . .
C24 C 0.27359(11) 0.05149(12) 0.3491(3) 0.0435(12) Uani 1 1 d . . .
H24 H 0.2614 0.0370 0.3988 0.052 Uiso 1 1 calc R A .
C25 C 0.26018(11) 0.08384(13) 0.3210(4) 0.0447(13) Uani 1 1 d . A .
H25 H 0.2388 0.0917 0.3514 0.054 Uiso 1 1 calc R . .
C26 C 0.27780(12) 0.10464(12) 0.2490(4) 0.0442(13) Uani 1 1 d . . .
H26 H 0.2686 0.1269 0.2301 0.053 Uiso 1 1 calc R A .
C27 C 0.30876(11) 0.09336(11) 0.2040(3) 0.0379(12) Uani 1 1 d . A .
H27 H 0.3206 0.1078 0.1535 0.045 Uiso 1 1 calc R . .
C28 C 0.34348(10) 0.01443(11) 0.0723(3) 0.0256(10) Uani 1 1 d . . .
C29 C 0.35038(10) -0.02140(11) 0.0725(3) 0.0323(11) Uani 1 1 d . A .
H29 H 0.3643 -0.0312 0.1283 0.039 Uiso 1 1 calc R . .
C30 C 0.33722(10) -0.04280(11) -0.0073(3) 0.0362(11) Uani 1 1 d . . .
H30 H 0.3424 -0.0671 -0.0065 0.043 Uiso 1 1 calc R A .
C31 C 0.31660(11) -0.02918(12) -0.0881(3) 0.0390(12) Uani 1 1 d . A .
H31 H 0.3077 -0.0439 -0.1434 0.047 Uiso 1 1 calc R . .
C32 C 0.30902(10) 0.00626(13) -0.0878(3) 0.0413(12) Uani 1 1 d . . .
H32 H 0.2946 0.0158 -0.1428 0.050 Uiso 1 1 calc R A .
C33 C 0.32218(10) 0.02773(11) -0.0083(3) 0.0339(11) Uani 1 1 d . A .
H33 H 0.3166 0.0519 -0.0087 0.041 Uiso 1 1 calc R . .
C34 C 0.43820(11) 0.03500(10) -0.0939(3) 0.0333(11) Uani 1 1 d . . .
C35 C 0.46430(12) 0.04045(12) -0.1693(4) 0.0558(14) Uani 1 1 d . A .
H35 H 0.4853 0.0520 -0.1492 0.067 Uiso 1 1 calc R . .
C36 C 0.45960(14) 0.02891(14) -0.2752(4) 0.0695(16) Uani 1 1 d . . .
H36 H 0.4775 0.0327 -0.3269 0.083 Uiso 1 1 calc R A .
C37 C 0.42919(14) 0.01202(14) -0.3057(4) 0.0675(16) Uani 1 1 d . A .
H37 H 0.4262 0.0043 -0.3779 0.081 Uiso 1 1 calc R . .
C38 C 0.40337(12) 0.00653(11) -0.2306(4) 0.0489(13) Uani 1 1 d . . .
H38 H 0.3824 -0.0051 -0.2505 0.059 Uiso 1 1 calc R A .
C39 C 0.40803(11) 0.01797(11) -0.1258(3) 0.0398(12) Uani 1 1 d . A .
H39 H 0.3900 0.0140 -0.0744 0.048 Uiso 1 1 calc R . .
C40 C 0.48460(11) 0.06906(11) 0.0489(3) 0.0382(12) Uani 1 1 d . . .
C41 C 0.51478(12) 0.05124(11) 0.0760(3) 0.0438(12) Uani 1 1 d . A .
H41 H 0.5132 0.0277 0.1003 0.053 Uiso 1 1 calc R . .
C42 C 0.54737(12) 0.06698(13) 0.0684(4) 0.0544(14) Uani 1 1 d . . .
H42 H 0.5678 0.0542 0.0877 0.065 Uiso 1 1 calc R A .
C43 C 0.55035(13) 0.10088(14) 0.0333(4) 0.0639(15) Uani 1 1 d . A .
H43 H 0.5727 0.1116 0.0274 0.077 Uiso 1 1 calc R . .
C44 C 0.52076(14) 0.11916(13) 0.0070(4) 0.0704(16) Uani 1 1 d . . .
H44 H 0.5226 0.1427 -0.0170 0.084 Uiso 1 1 calc R A .
C45 C 0.48818(12) 0.10347(12) 0.0152(4) 0.0566(14) Uani 1 1 d . A .
H45 H 0.4679 0.1166 -0.0027 0.068 Uiso 1 1 calc R . .
O1A O 0.37777(11) 0.13100(12) 0.0912(4) 0.0208(16) Uiso 0.491(4) 1 d PD A 1
C46A C 0.39420(14) 0.13664(15) -0.0017(4) 0.027(2) Uiso 0.491(4) 1 d PGD A 1
C47A C 0.39273(14) 0.10948(12) -0.0761(5) 0.021(2) Uiso 0.491(4) 1 d PGD A 1
H47A H 0.3792 0.0892 -0.0609 0.025 Uiso 0.491(4) 1 calc PR A 1
C48A C 0.41101(17) 0.11200(14) -0.1726(4) 0.042(3) Uiso 0.491(4) 1 d PGD A 1
H48A H 0.4100 0.0934 -0.2234 0.050 Uiso 0.491(4) 1 calc PR A 1
C49A C 0.43076(17) 0.14167(18) -0.1948(4) 0.053(3) Uiso 0.491(4) 1 d PGD A 1
C50A C 0.4322(2) 0.16883(16) -0.1204(6) 0.048(5) Uiso 0.491(4) 1 d PGD A 1
H50A H 0.4457 0.1891 -0.1355 0.057 Uiso 0.491(4) 1 calc PR A 1
C51A C 0.4139(2) 0.16631(14) -0.0239(5) 0.072(5) Uiso 0.491(4) 1 d PGD A 1
H51A H 0.4150 0.1849 0.0270 0.086 Uiso 0.491(4) 1 calc PR A 1
C52A C 0.4521(2) 0.1440(3) -0.3039(6) 0.088(4) Uiso 0.491(4) 1 d PD A 1
C53A C 0.4591(3) 0.1094(3) -0.3640(9) 0.114(5) Uiso 0.491(4) 1 d PD A 1
H53A H 0.4725 0.1142 -0.4297 0.170 Uiso 0.491(4) 1 calc PR A 1
H53B H 0.4368 0.0984 -0.3830 0.170 Uiso 0.491(4) 1 calc PR A 1
H53C H 0.4726 0.0937 -0.3174 0.170 Uiso 0.491(4) 1 calc PR A 1
C54A C 0.4335(3) 0.1647(3) -0.3936(8) 0.081(5) Uiso 0.491(4) 1 d PD A 1
H54A H 0.4485 0.1655 -0.4577 0.121 Uiso 0.491(4) 1 calc PR A 1
H54B H 0.4289 0.1886 -0.3686 0.121 Uiso 0.491(4) 1 calc PR A 1
H54C H 0.4113 0.1533 -0.4115 0.121 Uiso 0.491(4) 1 calc PR A 1
C55A C 0.4884(3) 0.1592(4) -0.2767(13) 0.173(8) Uiso 0.491(4) 1 d PD A 1
H55A H 0.4881 0.1846 -0.2883 0.259 Uiso 0.491(4) 1 calc PR A 1
H55B H 0.5060 0.1485 -0.3234 0.259 Uiso 0.491(4) 1 calc PR A 1
H55C H 0.4940 0.1542 -0.2012 0.259 Uiso 0.491(4) 1 calc PR A 1
O1B O 0.37340(18) 0.1158(2) 0.0126(6) 0.099(3) Uiso 0.509(4) 1 d PD A 2
C46B C 0.39301(15) 0.12971(19) -0.0645(5) 0.055(3) Uiso 0.509(4) 1 d PGD A 2
C47B C 0.39766(17) 0.11133(14) -0.1601(6) 0.097(5) Uiso 0.509(4) 1 d PGD A 2
H47B H 0.3858 0.0898 -0.1710 0.116 Uiso 0.509(4) 1 calc PR A 2
C48B C 0.41959(18) 0.12452(17) -0.2396(5) 0.054(3) Uiso 0.509(4) 1 d PGD A 2
H48B H 0.4228 0.1120 -0.3050 0.065 Uiso 0.509(4) 1 calc PR A 2
C49B C 0.43688(17) 0.15609(19) -0.2236(5) 0.063(3) Uiso 0.509(4) 1 d PGD A 2
C50B C 0.4322(2) 0.17446(17) -0.1280(6) 0.091(7) Uiso 0.509(4) 1 d PGD A 2
H50B H 0.4440 0.1960 -0.1171 0.109 Uiso 0.509(4) 1 calc PR A 2
C51B C 0.4103(2) 0.16127(19) -0.0484(5) 0.055(4) Uiso 0.509(4) 1 d PGD A 2
H51B H 0.4071 0.1738 0.0169 0.066 Uiso 0.509(4) 1 calc PR A 2
C52B C 0.4616(2) 0.16759(18) -0.3117(7) 0.068(3) Uiso 0.509(4) 1 d PD A 2
C53B C 0.4927(2) 0.1420(3) -0.3100(9) 0.083(4) Uiso 0.509(4) 1 d PD A 2
H53D H 0.5082 0.1470 -0.3711 0.124 Uiso 0.509(4) 1 calc PR A 2
H53E H 0.4840 0.1179 -0.3154 0.124 Uiso 0.509(4) 1 calc PR A 2
H53F H 0.5057 0.1448 -0.2426 0.124 Uiso 0.509(4) 1 calc PR A 2
C54B C 0.4760(2) 0.2046(2) -0.2907(7) 0.068(3) Uiso 0.509(4) 1 d PD A 2
H54D H 0.4882 0.2050 -0.2213 0.102 Uiso 0.509(4) 1 calc PR A 2
H54E H 0.4565 0.2213 -0.2890 0.102 Uiso 0.509(4) 1 calc PR A 2
H54F H 0.4922 0.2110 -0.3484 0.102 Uiso 0.509(4) 1 calc PR A 2
C55B C 0.4454(4) 0.1686(5) -0.4253(9) 0.162(8) Uiso 0.509(4) 1 d PD A 2
H55D H 0.4258 0.1850 -0.4261 0.244 Uiso 0.509(4) 1 calc PR A 2
H55E H 0.4371 0.1452 -0.4447 0.244 Uiso 0.509(4) 1 calc PR A 2
H55F H 0.4632 0.1762 -0.4773 0.244 Uiso 0.509(4) 1 calc PR A 2

loop_
_atom_site_aniso_label
_atom_site_aniso_U_11
_atom_site_aniso_U_22
_atom_site_aniso_U_33
_atom_site_aniso_U_23
_atom_site_aniso_U_13
_atom_site_aniso_U_12
Co 0.0460(4) 0.0330(4) 0.0341(4) -0.0015(3) -0.0055(3) 0.0053(3)
P1 0.0368(8) 0.0371(8) 0.0382(8) -0.0014(6) -0.0065(6) 0.0052(6)
P2 0.0379(8) 0.0342(7) 0.0310(7) -0.0038(6) -0.0060(6) 0.0086(6)
P3 0.0292(8) 0.0375(8) 0.0419(8) -0.0049(6) 0.0057(6) 0.0001(6)
B 0.030(3) 0.030(3) 0.034(3) -0.007(3) -0.004(3) 0.005(3)
C1 0.019(2) 0.032(3) 0.031(3) -0.009(2) -0.002(2) 0.005(2)
C2 0.044(3) 0.037(3) 0.026(3) -0.001(2) 0.006(2) -0.003(2)
C3 0.057(3) 0.047(3) 0.022(3) 0.007(3) 0.002(2) -0.003(3)
C4 0.034(3) 0.035(3) 0.055(4) 0.008(3) 0.003(3) 0.002(2)
C5 0.074(4) 0.032(3) 0.082(4) -0.009(3) -0.041(3) 0.011(3)
C6 0.073(4) 0.041(3) 0.063(4) -0.013(3) -0.046(3) 0.012(3)
C7 0.032(3) 0.034(3) 0.032(3) -0.007(2) -0.003(2) 0.006(2)
C8 0.022(3) 0.031(3) 0.035(3) -0.007(2) 0.003(2) -0.004(2)
C9 0.036(3) 0.027(3) 0.020(2) -0.009(2) -0.004(2) 0.001(2)
C10 0.041(3) 0.029(3) 0.049(3) -0.003(2) -0.005(3) 0.006(3)
C11 0.059(4) 0.039(3) 0.093(4) 0.006(3) -0.031(3) -0.005(3)
C12 0.063(4) 0.051(4) 0.128(5) 0.005(4) -0.045(4) -0.010(4)
C13 0.054(4) 0.041(4) 0.135(5) -0.006(4) -0.020(4) -0.009(3)
C14 0.068(4) 0.036(4) 0.142(6) 0.010(4) -0.019(4) -0.003(3)
C15 0.054(4) 0.043(4) 0.086(4) -0.002(3) -0.018(3) -0.001(3)
C16 0.034(3) 0.031(3) 0.033(3) -0.006(2) -0.011(2) 0.005(2)
C17 0.061(4) 0.031(3) 0.037(3) -0.004(3) -0.003(3) 0.011(3)
C18 0.065(4) 0.038(3) 0.038(3) -0.002(3) 0.006(3) 0.006(3)
C19 0.053(3) 0.041(3) 0.042(3) -0.006(3) 0.006(3) 0.003(3)
C20 0.048(3) 0.036(3) 0.051(3) -0.007(3) -0.005(3) 0.013(3)
C21 0.040(3) 0.039(3) 0.034(3) -0.002(2) -0.006(3) 0.003(3)
C22 0.035(3) 0.035(3) 0.030(3) -0.009(2) -0.012(2) 0.007(3)
C23 0.038(3) 0.040(3) 0.039(3) -0.003(3) -0.008(2) 0.016(3)
C24 0.036(3) 0.051(4) 0.044(3) -0.007(3) -0.002(3) 0.007(3)
C25 0.025(3) 0.056(4) 0.053(4) -0.025(3) -0.008(3) 0.011(3)
C26 0.040(3) 0.038(3) 0.054(4) -0.012(3) -0.018(3) 0.009(3)
C27 0.033(3) 0.042(3) 0.039(3) -0.011(2) -0.009(2) 0.005(3)
C28 0.027(3) 0.032(3) 0.018(3) -0.002(2) -0.001(2) 0.005(2)
C29 0.031(3) 0.041(3) 0.025(3) 0.002(2) -0.003(2) 0.002(2)
C30 0.038(3) 0.036(3) 0.034(3) -0.008(3) 0.001(2) -0.003(2)
C31 0.041(3) 0.049(3) 0.028(3) -0.014(3) -0.008(2) -0.007(3)
C32 0.036(3) 0.059(4) 0.028(3) 0.001(3) -0.007(2) 0.008(3)
C33 0.035(3) 0.040(3) 0.027(3) -0.002(2) -0.002(2) 0.009(2)
C34 0.024(3) 0.040(3) 0.036(3) 0.002(2) 0.006(3) 0.004(2)
C35 0.036(3) 0.084(4) 0.048(4) -0.003(3) 0.009(3) -0.001(3)
C36 0.050(4) 0.116(5) 0.043(4) 0.006(3) 0.025(3) 0.002(4)
C37 0.060(4) 0.110(5) 0.033(3) -0.012(3) 0.012(3) 0.008(4)
C38 0.044(3) 0.070(4) 0.032(3) -0.006(3) 0.008(3) -0.003(3)
C39 0.040(3) 0.055(3) 0.024(3) -0.003(2) 0.012(2) 0.006(3)
C40 0.036(3) 0.029(3) 0.050(3) -0.006(2) 0.008(2) -0.001(3)
C41 0.036(3) 0.038(3) 0.057(3) -0.008(3) -0.001(3) 0.000(3)
C42 0.030(3) 0.045(4) 0.089(4) -0.013(3) -0.011(3) 0.000(3)
C43 0.038(4) 0.044(4) 0.110(5) -0.010(3) 0.001(3) -0.012(3)
C44 0.044(4) 0.043(4) 0.124(5) 0.010(3) 0.005(3) -0.003(3)
C45 0.033(3) 0.047(4) 0.090(4) 0.009(3) 0.002(3) -0.001(3)

loop_
_atom_type_symbol
_atom_type_description
_atom_type_scat_dispersion_real
_atom_type_scat_dispersion_imag
_atom_type_scat_source
C C 0.0033 0.0016 'International Tables Vol C Tables 4.2.6.8 and 6.1.1.4'
H H 0.0000 0.0000 'International Tables Vol C Tables 4.2.6.8 and 6.1.1.4'
B B 0.0013 0.0007 'International Tables Vol C Tables 4.2.6.8 and 6.1.1.4'
O O 0.0106 0.0060 'International Tables Vol C Tables 4.2.6.8 and 6.1.1.4'
P P 0.1023 0.0942 'International Tables Vol C Tables 4.2.6.8 and 6.1.1.4'
Co Co 0.3494 0.9721 'International Tables Vol C Tables 4.2.6.8 and 6.1.1.4'

loop_
_geom_angle_atom_site_label_1
_geom_angle_atom_site_label_2
_geom_angle_atom_site_label_3
_geom_angle
_geom_angle_publ_flag
O1B Co O1A 35.9(2) yes
O1B Co P3 127.5(3) yes
O1A Co P3 151.16(14) yes
O1B Co P1 133.4(3) yes
O1A Co P1 97.58(15) yes
P3 Co P1 90.96(4) yes
O1B Co C46A 29.8(3) yes
O1A Co C46A 35.74(17) yes
P3 Co C46A 116.21(12) yes
P1 Co C46A 115.05(15) yes
O1B Co P2 106.9(2) yes
O1A Co P2 110.83(14) yes
P3 Co P2 96.35(4) yes
P1 Co P2 91.48(4) yes
C46A Co P2 136.13(14) yes
O1B Co C47A 35.0(3) yes
O1A Co C47A 65.05(19) yes
P3 Co C47A 92.81(14) yes
P1 Co C47A 145.63(12) yes
C46A Co C47A 35.00(7) yes
P2 Co C47A 121.94(12) yes
C7 P1 C10 107.68(19) ?
C7 P1 C16 106.97(19) ?
C10 P1 C16 101.75(18) ?
C7 P1 Co 111.22(12) ?
C10 P1 Co 117.18(15) ?
C16 P1 Co 111.24(13) ?
C9 P2 C22 106.96(18) ?
C9 P2 C28 106.85(18) ?
C22 P2 C28 99.27(17) ?
C9 P2 Co 108.90(13) ?
C22 P2 Co 117.11(15) ?
C28 P2 Co 116.81(13) ?
C8 P3 C40 108.9(2) ?
C8 P3 C34 107.04(17) ?
C40 P3 C34 101.93(19) ?
C8 P3 Co 110.65(12) ?
C40 P3 Co 112.62(15) ?
C34 P3 Co 115.22(13) ?
C1 B C7 111.4(3) ?
C1 B C8 108.4(3) ?
C7 B C8 108.3(3) ?
C1 B C9 106.8(3) ?
C7 B C9 111.6(3) ?
C8 B C9 110.2(3) ?
C2 C1 C6 113.7(4) ?
C2 C1 B 125.5(4) ?
C6 C1 B 120.8(4) ?
C1 C2 C3 123.5(4) ?
C1 C2 H2 118.3 ?
C3 C2 H2 118.3 ?
C4 C3 C2 120.3(4) ?
C4 C3 H3 119.8 ?
C2 C3 H3 119.8 ?
C3 C4 C5 118.6(4) ?
C3 C4 H4 120.7 ?
C5 C4 H4 120.7 ?
C4 C5 C6 120.2(4) ?
C4 C5 H5 119.9 ?
C6 C5 H5 119.9 ?
C5 C6 C1 123.7(4) ?
C5 C6 H6 118.1 ?
C1 C6 H6 118.1 ?
B C7 P1 114.3(3) ?
B C7 H7A 108.7 ?
P1 C7 H7A 108.7 ?
B C7 H7B 108.7 ?
P1 C7 H7B 108.7 ?
H7A C7 H7B 107.6 ?
B C8 P3 114.8(3) ?
B C8 H8A 108.6 ?
P3 C8 H8A 108.6 ?
B C8 H8B 108.6 ?
P3 C8 H8B 108.6 ?
H8A C8 H8B 107.5 ?
B C9 P2 117.8(3) ?
B C9 H9A 107.9 ?
P2 C9 H9A 107.9 ?
B C9 H9B 107.9 ?
P2 C9 H9B 107.9 ?
H9A C9 H9B 107.2 ?
C11 C10 C15 117.1(4) ?
C11 C10 P1 123.3(4) ?
C15 C10 P1 119.5(4) ?
C10 C11 C12 121.6(5) ?
C10 C11 H11 119.2 ?
C12 C11 H11 119.2 ?
C13 C12 C11 120.2(5) ?
C13 C12 H12 119.9 ?
C11 C12 H12 119.9 ?
C14 C13 C12 119.0(5) ?
C14 C13 H13 120.5 ?
C12 C13 H13 120.5 ?
C13 C14 C15 120.4(5) ?
C13 C14 H14 119.8 ?
C15 C14 H14 119.8 ?
C14 C15 C10 121.6(5) ?
C14 C15 H15 119.2 ?
C10 C15 H15 119.2 ?
C21 C16 C17 118.1(4) ?
C21 C16 P1 118.8(3) ?
C17 C16 P1 123.1(3) ?
C16 C17 C18 120.8(4) ?
C16 C17 H17 119.6 ?
C18 C17 H17 119.6 ?
C19 C18 C17 120.3(4) ?
C19 C18 H18 119.8 ?
C17 C18 H18 119.8 ?
C18 C19 C20 119.8(4) ?
C18 C19 H19 120.1 ?
C20 C19 H19 120.1 ?
C19 C20 C21 119.4(4) ?
C19 C20 H20 120.3 ?
C21 C20 H20 120.3 ?
C16 C21 C20 121.6(4) ?
C16 C21 H21 119.2 ?
C20 C21 H21 119.2 ?
C27 C22 C23 118.5(4) ?
C27 C22 P2 120.6(4) ?
C23 C22 P2 120.8(3) ?
C24 C23 C22 120.7(4) ?
C24 C23 H23 119.7 ?
C22 C23 H23 119.7 ?
C23 C24 C25 119.8(4) ?
C23 C24 H24 120.1 ?
C25 C24 H24 120.1 ?
C26 C25 C24 120.1(4) ?
C26 C25 H25 120.0 ?
C24 C25 H25 120.0 ?
C25 C26 C27 120.2(4) ?
C25 C26 H26 119.9 ?
C27 C26 H26 119.9 ?
C26 C27 C22 120.7(4) ?
C26 C27 H27 119.6 ?
C22 C27 H27 119.6 ?
C33 C28 C29 118.2(4) ?
C33 C28 P2 117.7(3) ?
C29 C28 P2 124.1(3) ?
C30 C29 C28 120.8(4) ?
C30 C29 H29 119.6 ?
C28 C29 H29 119.6 ?
C31 C30 C29 120.5(4) ?
C31 C30 H30 119.8 ?
C29 C30 H30 119.8 ?
C30 C31 C32 119.1(4) ?
C30 C31 H31 120.4 ?
C32 C31 H31 120.4 ?
C33 C32 C31 120.5(4) ?
C33 C32 H32 119.7 ?
C31 C32 H32 119.7 ?
C32 C33 C28 120.8(4) ?
C32 C33 H33 119.6 ?
C28 C33 H33 119.6 ?
C39 C34 C35 118.6(4) ?
C39 C34 P3 118.2(3) ?
C35 C34 P3 123.2(4) ?
C34 C35 C36 119.7(4) ?
C34 C35 H35 120.1 ?
C36 C35 H35 120.1 ?
C37 C36 C35 120.8(4) ?
C37 C36 H36 119.6 ?
C35 C36 H36 119.6 ?
C38 C37 C36 119.4(5) ?
C38 C37 H37 120.3 ?
C36 C37 H37 120.3 ?
C37 C38 C39 119.8(4) ?
C37 C38 H38 120.1 ?
C39 C38 H38 120.1 ?
C34 C39 C38 121.7(4) ?
C34 C39 H39 119.1 ?
C38 C39 H39 119.1 ?
C41 C40 C45 117.3(4) ?
C41 C40 P3 124.5(3) ?
C45 C40 P3 118.0(4) ?
C40 C41 C42 121.3(4) ?
C40 C41 H41 119.3 ?
C42 C41 H41 119.3 ?
C43 C42 C41 120.4(4) ?
C43 C42 H42 119.8 ?
C41 C42 H42 119.8 ?
C44 C43 C42 119.3(4) ?
C44 C43 H43 120.4 ?
C42 C43 H43 120.4 ?
C43 C44 C45 120.3(5) ?
C43 C44 H44 119.9 ?
C45 C44 H44 119.9 ?
C44 C45 C40 121.4(4) ?
C44 C45 H45 119.3 ?
C40 C45 H45 119.3 ?
C46A O1A Co 88.4(3) yes
O1A C46A C47A 115.8(4) ?
O1A C46A C51A 124.1(4) ?
C47A C46A C51A 120.0 ?
O1A C46A Co 55.9(3) ?
C47A C46A Co 75.0(3) ?
C51A C46A Co 137.4(3) ?
C46A C47A C48A 120.0 ?
C46A C47A Co 70.0(3) ?
C48A C47A Co 139.6(3) ?
C46A C47A H47A 120.0 ?
C48A C47A H47A 120.0 ?
Co C47A H47A 65.2 ?
C49A C48A C47A 120.0 ?
C49A C48A H48A 120.0 ?
C47A C48A H48A 120.0 ?
C50A C49A C48A 120.0 ?
C50A C49A C52A 120.3(5) ?
C48A C49A C52A 119.7(5) ?
C49A C50A C51A 120.0 ?
C49A C50A H50A 120.0 ?
C51A C50A H50A 120.0 ?
C50A C51A C46A 120.0 ?
C50A C51A H51A 120.0 ?
C46A C51A H51A 120.0 ?
C54A C52A C55A 112.3(10) ?
C54A C52A C53A 99.9(8) ?
C55A C52A C53A 105.8(9) ?
C54A C52A C49A 114.1(8) ?
C55A C52A C49A 107.3(8) ?
C53A C52A C49A 117.1(8) ?
C52A C53A H53A 109.5 ?
C52A C53A H53B 109.5 ?
H53A C53A H53B 109.5 ?
C52A C53A H53C 109.5 ?
H53A C53A H53C 109.5 ?
H53B C53A H53C 109.5 ?
C52A C54A H54A 109.5 ?
C52A C54A H54B 109.5 ?
H54A C54A H54B 109.5 ?
C52A C54A H54C 109.5 ?
H54A C54A H54C 109.5 ?
H54B C54A H54C 109.5 ?
C52A C55A H55A 109.5 ?
C52A C55A H55B 109.5 ?
H55A C55A H55B 109.5 ?
C52A C55A H55C 109.5 ?
H55A C55A H55C 109.5 ?
H55B C55A H55C 109.5 ?
C46B O1B Co 110.3(4) yes
O1B C46B C47B 119.0(6) ?
O1B C46B C51B 120.9(6) ?
C47B C46B C51B 120.0 ?
C48B C47B C46B 120.0 ?
C48B C47B H47B 120.0 ?
C46B C47B H47B 120.0 ?
C47B C48B C49B 120.0 ?
C47B C48B H48B 120.0 ?
C49B C48B H48B 120.0 ?
C50B C49B C48B 120.0 ?
C50B C49B C52B 123.4(5) ?
C48B C49B C52B 116.5(5) ?
C49B C50B C51B 120.0 ?
C49B C50B H50B 120.0 ?
C51B C50B H50B 120.0 ?
C50B C51B C46B 120.0 ?
C50B C51B H51B 120.0 ?
C46B C51B H51B 120.0 ?
C49B C52B C54B 111.6(6) ?
C49B C52B C55B 114.8(9) ?
C54B C52B C55B 106.0(9) ?
C49B C52B C53B 106.8(7) ?
C54B C52B C53B 107.8(7) ?
C55B C52B C53B 109.7(9) ?
C52B C53B H53D 109.5 ?
C52B C53B H53E 109.5 ?
H53D C53B H53E 109.5 ?
C52B C53B H53F 109.5 ?
H53D C53B H53F 109.5 ?
H53E C53B H53F 109.5 ?
C52B C54B H54D 109.5 ?
C52B C54B H54E 109.5 ?
H54D C54B H54E 109.5 ?
C52B C54B H54F 109.5 ?
H54D C54B H54F 109.5 ?
H54E C54B H54F 109.5 ?
C52B C55B H55D 109.5 ?
C52B C55B H55E 109.5 ?
H55D C55B H55E 109.5 ?
C52B C55B H55F 109.5 ?
H55D C55B H55F 109.5 ?
H55E C55B H55F 109.5 ?

loop_
_geom_bond_atom_site_label_1
_geom_bond_atom_site_label_2
_geom_bond_distance
_geom_bond_publ_flag
Co O1B 1.832(7) yes
Co O1A 1.885(4) yes
Co P3 2.2268(12) yes
Co P1 2.2467(12) yes
Co C46A 2.277(5) yes
Co P2 2.2999(13) yes
Co C47A 2.341(5) yes
P1 C7 1.798(4) ?
P1 C10 1.810(4) ?
P1 C16 1.827(4) ?
P2 C9 1.806(3) ?
P2 C22 1.815(4) ?
P2 C28 1.829(4) ?
P3 C8 1.807(4) ?
P3 C40 1.810(4) ?
P3 C34 1.827(4) ?
B C1 1.624(6) ?
B C7 1.667(5) ?
B C8 1.669(5) ?
B C9 1.671(5) ?
C1 C2 1.380(5) ?
C1 C6 1.386(5) ?
C2 C3 1.383(5) ?
C2 H2 0.9500 ?
C3 C4 1.357(5) ?
C3 H3 0.9500 ?
C4 C5 1.361(5) ?
C4 H4 0.9500 ?
C5 C6 1.373(5) ?
C5 H5 0.9500 ?
C6 H6 0.9500 ?
C7 H7A 0.9900 ?
C7 H7B 0.9900 ?
C8 H8A 0.9900 ?
C8 H8B 0.9900 ?
C9 H9A 0.9900 ?
C9 H9B 0.9900 ?
C10 C11 1.376(5) ?
C10 C15 1.383(5) ?
C11 C12 1.387(6) ?
C11 H11 0.9500 ?
C12 C13 1.371(6) ?
C12 H12 0.9500 ?
C13 C14 1.371(6) ?
C13 H13 0.9500 ?
C14 C15 1.378(6) ?
C14 H14 0.9500 ?
C15 H15 0.9500 ?
C16 C21 1.387(5) ?
C16 C17 1.390(5) ?
C17 C18 1.390(5) ?
C17 H17 0.9500 ?
C18 C19 1.379(5) ?
C18 H18 0.9500 ?
C19 C20 1.386(5) ?
C19 H19 0.9500 ?
C20 C21 1.390(5) ?
C20 H20 0.9500 ?
C21 H21 0.9500 ?
C22 C27 1.389(5) ?
C22 C23 1.391(5) ?
C23 C24 1.382(5) ?
C23 H23 0.9500 ?
C24 C25 1.383(5) ?
C24 H24 0.9500 ?
C25 C26 1.372(5) ?
C25 H25 0.9500 ?
C26 C27 1.378(5) ?
C26 H26 0.9500 ?
C27 H27 0.9500 ?
C28 C33 1.386(5) ?
C28 C29 1.395(5) ?
C29 C30 1.379(5) ?
C29 H29 0.9500 ?
C30 C31 1.378(5) ?
C30 H30 0.9500 ?
C31 C32 1.385(5) ?
C31 H31 0.9500 ?
C32 C33 1.379(5) ?
C32 H32 0.9500 ?
C33 H33 0.9500 ?
C34 C39 1.382(5) ?
C34 C35 1.384(5) ?
C35 C36 1.398(6) ?
C35 H35 0.9500 ?
C36 C37 1.382(6) ?
C36 H36 0.9500 ?
C37 C38 1.374(5) ?
C37 H37 0.9500 ?
C38 C39 1.384(5) ?
C38 H38 0.9500 ?
C39 H39 0.9500 ?
C40 C41 1.381(5) ?
C40 C45 1.387(5) ?
C41 C42 1.387(5) ?
C41 H41 0.9500 ?
C42 C43 1.372(5) ?
C42 H42 0.9500 ?
C43 C44 1.369(6) ?
C43 H43 0.9500 ?
C44 C45 1.386(5) ?
C44 H44 0.9500 ?
C45 H45 0.9500 ?
O1A C46A 1.330(6) ?
C46A C47A 1.3900 ?
C46A C51A 1.3900 ?
C47A C48A 1.3900 ?
C47A H47A 0.9500 ?
C48A C49A 1.3900 ?
C48A H48A 0.9500 ?
C49A C50A 1.3900 ?
C49A C52A 1.584(7) ?
C50A C51A 1.3900 ?
C50A H50A 0.9500 ?
C51A H51A 0.9500 ?
C52A C54A 1.5398(11) ?
C52A C55A 1.5401(11) ?
C52A C53A 1.5403(11) ?
C53A H53A 0.9800 ?
C53A H53B 0.9800 ?
C53A H53C 0.9800 ?
C54A H54A 0.9800 ?
C54A H54B 0.9800 ?
C54A H54C 0.9800 ?
C55A H55A 0.9800 ?
C55A H55B 0.9800 ?
C55A H55C 0.9800 ?
O1B C46B 1.327(8) ?
C46B C47B 1.3900 ?
C46B C51B 1.3900 ?
C47B C48B 1.3900 ?
C47B H47B 0.9500 ?
C48B C49B 1.3900 ?
C48B H48B 0.9500 ?
C49B C50B 1.3900 ?
C49B C52B 1.510(7) ?
C50B C51B 1.3900 ?
C50B H50B 0.9500 ?
C51B H51B 0.9500 ?
C52B C54B 1.5386(11) ?
C52B C55B 1.5398(11) ?
C52B C53B 1.5401(11) ?
C53B H53D 0.9800 ?
C53B H53E 0.9800 ?
C53B H53F 0.9800 ?
C54B H54D 0.9800 ?
C54B H54E 0.9800 ?
C54B H54F 0.9800 ?
C55B H55D 0.9800 ?
C55B H55E 0.9800 ?
C55B H55F 0.9800 ?
